data_2238610
loop_
_publ_author_name
'Stachowicz, Marcin'
'Gawryszewska, Olga'
'Swirkowicz, Marek A.'
'Lukasiewicz, Tadeusz'

_publ_section_title
;
 SBN60, strontium-barium niobate at 100K
;
_journal_coeditor_code FF2110
_journal_issue 10
_journal_name_full 'Acta Crystallographica Section E'
_journal_page_first i69
_journal_page_last i70
_journal_paper_doi 10.1107/S1600536813025142
_journal_volume 69
_journal_year 2013
_chemical_formula_iupac 'Sr0.6 Ba0.4 Nb2 O6'
_chemical_formula_moiety 'Sr0.6 Ba0.4 Nb2 O6'
_chemical_formula_sum 'Ba0.4 Nb2 O6 Sr0.6'
_chemical_formula_weight 389.33
_chemical_name_common SBN60
_chemical_name_systematic
;
Strontium barium niobium oxide
;
_space_group_crystal_system tetragonal
_space_group_IT_number 100
_space_group_name_Hall 'P 4 -2ab'
_space_group_name_H-M_alt 'P 4 b m'
_symmetry_space_group_name_Hall 'P 4 -2ab'
_symmetry_space_group_name_H-M 'P 4 b m'
_atom_sites_solution_primary direct
_atom_sites_solution_secondary difmap
_audit_creation_method
;
  Olex2 1.2
  (compiled Apr 23 2013 17:59:47, GUI svn.r4466)
;
_cell_angle_alpha 90.00
_cell_angle_beta 90.00
_cell_angle_gamma 90.00
_cell_formula_units_Z 5
_cell_length_a 12.43478(12)
_cell_length_b 12.43478(12)
_cell_length_c 3.93697(6)
_cell_measurement_reflns_used 16657
_cell_measurement_temperature 100.0(10)
_cell_measurement_theta_max 42.1861
_cell_measurement_theta_min 3.2700
_cell_volume 608.749(12)
_computing_cell_refinement
;
<i>CrysAlis PRO</i> (Agilent, 2012)
;
_computing_data_collection
;
<i>CrysAlis PRO</i> (Agilent, 2012)
;
_computing_data_reduction
;
<i>CrysAlis PRO</i> (Agilent, 2012)
;
_computing_molecular_graphics
;
DIAMOND (Brandenburg & Putz, 1999)
;
_computing_publication_material
;
OLEX2 (Dolomanov <i>et al.</i>, 2009)
;
_computing_structure_refinement 'SHELXL97 (Sheldrick, 2008)'
_computing_structure_solution 'SHELXS97 (Sheldrick, 2008)'
_diffrn_ambient_temperature 100.0(10)
_diffrn_detector_area_resol_mean 8.4441
_diffrn_measured_fraction_theta_full 0.998
_diffrn_measured_fraction_theta_max 0.998
_diffrn_measurement_device_type 'Agilent Xcalibur Opal'
_diffrn_measurement_method '\w scans'
_diffrn_radiation_monochromator graphite
_diffrn_radiation_type MoK\a
_diffrn_radiation_wavelength 0.71073
_diffrn_reflns_av_R_equivalents 0.0297
_diffrn_reflns_limit_h_max 23
_diffrn_reflns_limit_h_min -23
_diffrn_reflns_limit_k_max 23
_diffrn_reflns_limit_k_min -23
_diffrn_reflns_limit_l_max 7
_diffrn_reflns_limit_l_min -7
_diffrn_reflns_number 31766
_diffrn_reflns_theta_full 27.50
_diffrn_reflns_theta_max 42.29
_diffrn_reflns_theta_min 3.28
_exptl_absorpt_coefficient_mu 14.320
_exptl_absorpt_correction_T_max 0.2783
_exptl_absorpt_correction_T_min 0.2783
_exptl_absorpt_correction_type sphere
_exptl_absorpt_process_details
;
(CrysAlisPro; Agilent, 2012)
;
_exptl_crystal_colour colourless
_exptl_crystal_density_diffrn 5.310
_exptl_crystal_density_method 'not measured'
_exptl_crystal_description sphere
_exptl_crystal_F_000 876
_exptl_crystal_size_max 0.12
_exptl_crystal_size_mid 0.12
_exptl_crystal_size_min 0.12
_exptl_crystal_size_rad 0.06
_refine_diff_density_max 2.149
_refine_diff_density_min -1.962
_refine_ls_abs_structure_details
;
Flack parameter determined using 942 quotients [(I+)-(I-)]/[(I+)+(I-)] (Parsons
& Flack, 2004)
;
_refine_ls_abs_structure_Flack 0.07(7)
_refine_ls_extinction_coef 0.0340(11)
_refine_ls_extinction_expression Fc^*^=kFc[1+0.001xFc^2^\l^3^/sin(2\q)]^-1/4^
_refine_ls_extinction_method SHELXL
_refine_ls_goodness_of_fit_ref 1.161
_refine_ls_matrix_type full
_refine_ls_number_parameters 82
_refine_ls_number_reflns 2265
_refine_ls_number_restraints 15
_refine_ls_restrained_S_all 1.158
_refine_ls_R_factor_all 0.0286
_refine_ls_R_factor_gt 0.0274
_refine_ls_shift/su_max 0.001
_refine_ls_shift/su_mean 0.000
_refine_ls_structure_factor_coef Fsqd
_refine_ls_weighting_details 'calc w=1/[\s^2^(Fo^2^)+(0.0417P)^2^+1.9722P] where P=(Fo^2^+2Fc^2^)/3'
_refine_ls_weighting_scheme calc
_refine_ls_wR_factor_gt 0.0734
_refine_ls_wR_factor_ref 0.0741
_reflns_number_gt 2204
_reflns_number_total 2265
_reflns_threshold_expression >2sigma(I)
_cod_data_source_file ff2110.cif
_cod_data_source_block I
_cod_original_formula_sum 'Ba0.40 Nb2 O6 Sr0.60'
_cod_database_code 2238610

loop_
_space_group_symop_id
_space_group_symop_operation_xyz
1 'x, y, z'
2 '-y, x, z'
3 '-x, -y, z'
4 'y, -x, z'
5 '-x+1/2, y+1/2, z'
6 'x+1/2, -y+1/2, z'
7 '-y+1/2, -x+1/2, z'
8 'y+1/2, x+1/2, z'

loop_
_atom_site_type_symbol
_atom_site_label
_atom_site_fract_x
_atom_site_fract_y
_atom_site_fract_z
_atom_site_U_iso_or_equiv
_atom_site_adp_type
_atom_site_calc_flag
_atom_site_refinement_flags
_atom_site_occupancy
_atom_site_symmetry_multiplicity
_atom_site_disorder_group
Ba Ba1 0.82718(6) 0.32718(6) 0.5075(5) 0.01003(15) Uani d SP 0.36 2 1
Ba Ba1B 0.8140(6) 0.3543(3) 0.507(2) 0.0104(7) Uani d P 0.07 1 3
Nb Nb1 0.574560(15) 0.288626(15) 0.00050(15) 0.00455(6) Uani d . 1 1 .
Nb Nb2 1.0000 0.5000 0.98772(12) 0.00311(7) Uani d SD 1 4 .
Sr Sr1 0.82718(6) 0.32718(6) 0.5075(5) 0.01003(15) Uani d SP 0.38 2 2
Sr Sr2 0.5000 0.5000 0.5120(2) 0.00246(9) Uani d SP 0.74 4 .
O O1 0.7187(2) 0.2187(2) 0.0349(15) 0.0144(8) Uani d S 1 2 .
O O2A 0.6341(5) 0.4334(4) -0.0139(19) 0.0081(6) Uani d P 0.48 1 1
O O2B 0.6437(5) 0.4286(4) 0.0985(14) 0.0081(6) Uani d P 0.52 1 2
O O3A 0.4966(5) 0.1552(4) 0.1035(15) 0.0085(6) Uani d P 0.48 1 1
O O3B 0.4907(3) 0.1577(3) -0.0208(16) 0.0085(6) Uani d P 0.52 1 2
O O4A 0.5510(5) 0.2845(4) -0.4624(11) 0.0121(6) Uani d P 0.48 1 1
O O4B 0.5974(4) 0.3066(4) -0.4656(12) 0.0121(6) Uani d P 0.52 1 2
O O5A 1.0000 0.5000 0.5179(3) 0.027(3) Uani d SPDU 0.36 4 1
O O5B 0.9789(8) 0.4789(8) 0.5274(7) 0.027(3) Uani d SPDU 0.32 2 2

loop_
_atom_site_aniso_label
_atom_site_aniso_U_11
_atom_site_aniso_U_22
_atom_site_aniso_U_33
_atom_site_aniso_U_12
_atom_site_aniso_U_13
_atom_site_aniso_U_23
Ba1 0.0104(2) 0.0104(2) 0.00932(18) -0.0083(4) 0.0002(3) 0.0002(3)
Ba1B 0.0170(18) 0.0070(12) 0.0071(9) -0.0079(15) 0.000(2) 0.000(2)
Nb1 0.00466(8) 0.00369(8) 0.00531(8) -0.00120(5) -0.00007(12) -0.00130(12)
Nb2 0.00313(9) 0.00313(9) 0.00306(14) -0.00024(9) 0.000 0.000
Sr1 0.0104(2) 0.0104(2) 0.00932(18) -0.0083(4) 0.0002(3) 0.0002(3)
Sr2 0.00182(11) 0.00182(11) 0.0037(2) 0.000 0.000 0.000
O1 0.0067(6) 0.0067(6) 0.030(3) 0.0034(7) 0.0001(11) 0.0001(11)
O2A 0.0107(11) 0.0029(8) 0.011(2) -0.0036(7) 0.0031(16) -0.0024(14)
O2B 0.0107(11) 0.0029(8) 0.011(2) -0.0036(7) 0.0031(16) -0.0024(14)
O3A 0.0079(8) 0.0047(7) 0.0130(17) -0.0039(6) 0.0006(14) -0.0017(15)
O3B 0.0079(8) 0.0047(7) 0.0130(17) -0.0039(6) 0.0006(14) -0.0017(15)
O4A 0.0233(16) 0.0104(12) 0.0026(14) -0.0029(10) 0.0000(13) 0.0016(10)
O4B 0.0233(16) 0.0104(12) 0.0026(14) -0.0029(10) 0.0000(13) 0.0016(10)
O5A 0.038(5) 0.038(5) 0.005(3) -0.026(6) 0.000 0.000
O5B 0.038(5) 0.038(5) 0.005(3) -0.026(6) 0.000 0.000

loop_
_atom_type_symbol
_atom_type_description
_atom_type_scat_dispersion_real
_atom_type_scat_dispersion_imag
_atom_type_scat_source
O O 0.0106 0.0060 'International Tables Vol C Tables 4.2.6.8 and 6.1.1.4'
Sr Sr -1.5307 3.2498 'International Tables Vol C Tables 4.2.6.8 and 6.1.1.4'
Nb Nb -2.0727 0.6215 'International Tables Vol C Tables 4.2.6.8 and 6.1.1.4'
Ba Ba -0.3244 2.2819 'International Tables Vol C Tables 4.2.6.8 and 6.1.1.4'

loop_
_geom_angle_atom_site_label_1
_geom_angle_atom_site_label_2
_geom_angle_atom_site_label_3
_geom_angle_site_symmetry_1
_geom_angle_site_symmetry_3
_geom_angle
O1 Ba1 Nb2 1_556 . 100.70(12)
O1 Ba1 Nb2 . . 167.60(13)
O1 Ba1 O1 . 1_556 91.70(11)
O1 Ba1 O2A . 1_556 103.37(12)
O1 Ba1 O2A 1_556 1_556 55.08(11)
O1 Ba1 O2A . 8_546 103.37(12)
O1 Ba1 O2A 1_556 8_546 55.08(11)
O1 Ba1 O3A 1_556 6_556 78.78(15)
O1 Ba1 O3A . 6_556 152.97(11)
O1 Ba1 O3A . 2_656 152.97(11)
O1 Ba1 O3A 1_556 2_656 78.78(15)
O1 Ba1 O4A 1_556 2_656 100.74(10)
O1 Ba1 O4A . 2_656 104.68(10)
O1 Ba1 O4A 1_556 6_556 100.74(10)
O1 Ba1 O4A . 6_556 104.68(10)
O1 Ba1 O5A . . 136.48(14)
O1 Ba1 O5A 1_556 . 131.81(13)
O2A Ba1 Nb2 8_546 . 84.01(10)
O2A Ba1 Nb2 1_556 . 84.01(11)
O2A Ba1 O2A 8_546 1_556 104.6(2)
O3A Ba1 Nb2 6 . 77.88(13)
O3A Ba1 Nb2 6_556 . 33.50(10)
O3A Ba1 Nb2 2_655 . 77.88(13)
O3A Ba1 Nb2 2_656 . 33.50(10)
O3A Ba1 O1 2_655 1_556 149.58(12)
O3A Ba1 O1 6 1_556 149.58(11)
O3A Ba1 O1 2_655 . 91.44(17)
O3A Ba1 O1 6 . 91.44(17)
O3A Ba1 O2A 6 1_556 151.82(14)
O3A Ba1 O2A 2_655 1_556 94.82(16)
O3A Ba1 O2A 6 8_546 94.82(16)
O3A Ba1 O2A 2_655 8_546 151.82(15)
O3A Ba1 O2A 2_656 1_556 50.56(14)
O3A Ba1 O2A 6_556 1_556 91.89(17)
O3A Ba1 O2A 6_556 8_546 50.56(14)
O3A Ba1 O2A 2_656 8_546 91.89(17)
O3A Ba1 O3A 6 2_655 60.5(2)
O3A Ba1 O3A 6 2_656 109.6(2)
O3A Ba1 O3A 2_655 6_556 109.6(2)
O3A Ba1 O3A 6 6_556 84.84(16)
O3A Ba1 O3A 2_655 2_656 84.84(16)
O3A Ba1 O3A 6_556 2_656 49.95(19)
O3A Ba1 O4A 2_655 6_556 107.68(15)
O3A Ba1 O4A 2_655 2_656 49.36(15)
O3A Ba1 O4A 6 2_656 107.68(15)
O3A Ba1 O4A 6 6_556 49.36(15)
O3A Ba1 O5A 6 . 52.21(13)
O3A Ba1 O5A 2_655 . 52.21(13)
O4A Ba1 Nb2 6_556 . 73.20(10)
O4A Ba1 Nb2 2_656 . 73.20(10)
O4A Ba1 O2A 2_656 1_556 45.66(14)
O4A Ba1 O2A 2_656 8_546 143.25(16)
O4A Ba1 O2A 6_556 8_546 45.66(14)
O4A Ba1 O2A 6_556 1_556 143.25(16)
O4A Ba1 O3A 6_556 2_656 101.95(14)
O4A Ba1 O3A 2_656 6_556 101.95(14)
O4A Ba1 O3A 6_556 6_556 53.62(13)
O4A Ba1 O3A 2_656 2_656 53.62(13)
O4A Ba1 O4A 6_556 2_656 142.8(2)
O5A Ba1 Nb2 . . 31.12(2)
O5A Ba1 O2A . 8_546 102.82(9)
O5A Ba1 O2A . 1_556 102.82(9)
O5A Ba1 O3A . 6_556 57.98(11)
O5A Ba1 O3A . 2_656 57.98(11)
O5A Ba1 O4A . 6_556 71.50(10)
O5A Ba1 O4A . 2_656 71.50(10)
Ba1B Ba1B Ba1B 8_545 1_556 90.0010(10)
Ba1B Ba1B Ba1B 8_545 1_554 90.0
Ba1B Ba1B Ba1B 1_556 1_554 179.999(3)
Ba1B Ba1B Nb1 8_545 . 114.56(7)
Ba1B Ba1B Nb1 8_545 2_656 142.21(13)
Ba1B Ba1B Nb1 8_545 8_546 55.97(11)
Ba1B Ba1B Nb1 8_545 2_655 141.65(13)
Ba1B Ba1B Nb1 8_545 1_556 114.75(7)
Ba1B Ba1B Nb1 1_554 8_546 119.09(12)
Ba1B Ba1B Nb1 1_556 8_546 60.91(12)
Ba1B Ba1B Nb2 8_545 . 84.18(9)
Ba1B Ba1B Nb2 8_545 1_554 84.32(8)
Ba1B Ba1B O1 8_545 1_556 83.04(12)
Ba1B Ba1B O1 8_545 . 82.66(13)
Nb1 Ba1B Ba1B 1_556 1_556 57.81(13)
Nb1 Ba1B Ba1B 2_656 1_556 57.25(13)
Nb1 Ba1B Ba1B 2_655 1_556 123.42(13)
Nb1 Ba1B Ba1B . 1_556 122.85(14)
Nb1 Ba1B Ba1B 2_656 1_554 122.75(13)
Nb1 Ba1B Ba1B 1_556 1_554 122.19(13)
Nb1 Ba1B Ba1B . 1_554 57.15(14)
Nb1 Ba1B Ba1B 2_655 1_554 56.58(13)
Nb1 Ba1B Nb1 2_655 8_546 154.0(2)
Nb1 Ba1B Nb1 2_655 1_556 100.09(17)
Nb1 Ba1B Nb1 2_656 . 100.09(17)
Nb1 Ba1B Nb1 . 8_546 90.37(11)
Nb1 Ba1B Nb1 1_556 8_546 58.79(10)
Nb1 Ba1B Nb1 1_556 . 65.04(12)
Nb1 Ba1B Nb1 2_656 2_655 66.17(7)
Nb1 Ba1B Nb1 2_655 . 65.41(13)
Nb1 Ba1B Nb1 2_656 8_546 111.9(2)
Nb1 Ba1B Nb1 2_656 1_556 65.96(14)
Nb2 Ba1B Ba1B . 1_556 57.21(14)
Nb2 Ba1B Ba1B 1_554 1_554 55.18(13)
Nb2 Ba1B Ba1B . 1_554 122.79(14)
Nb2 Ba1B Ba1B 1_554 1_556 124.83(13)
Nb2 Ba1B Nb1 . 2_655 98.01(8)
Nb2 Ba1B Nb1 1_554 2_655 61.99(11)
Nb2 Ba1B Nb1 . 1_556 111.6(2)
Nb2 Ba1B Nb1 1_554 2_656 98.78(8)
Nb2 Ba1B Nb1 1_554 8_546 140.28(19)
Nb2 Ba1B Nb1 . 8_546 103.9(2)
Nb2 Ba1B Nb1 . 2_656 63.06(11)
Nb2 Ba1B Nb1 1_554 1_556 160.91(15)
Nb2 Ba1B Nb1 1_554 . 109.0(2)
Nb2 Ba1B Nb1 . . 160.94(14)
Nb2 Ba1B Nb2 . 1_554 67.62(11)
O1 Ba1B Ba1B 1_556 1_556 44.76(17)
O1 Ba1B Ba1B . 1_556 132.0(2)
O1 Ba1B Ba1B 1_556 1_554 135.24(17)
O1 Ba1B Ba1B . 1_554 48.0(2)
O1 Ba1B Nb1 1_556 2_656 84.9(2)
O1 Ba1B Nb1 . 8_546 76.29(12)
O1 Ba1B Nb1 1_556 8_546 28.53(5)
O1 Ba1B Nb1 . 2_656 132.4(2)
O1 Ba1B Nb1 1_556 2_655 133.2(2)
O1 Ba1B Nb1 1_556 1_556 33.11(9)
O1 Ba1B Nb1 1_556 . 85.94(18)
O1 Ba1B Nb1 . 1_556 82.66(19)
O1 Ba1B Nb1 . . 32.41(9)
O1 Ba1B Nb1 . 2_655 86.6(2)
O1 Ba1B Nb2 . . 163.8(3)
O1 Ba1B Nb2 1_556 . 100.5(3)
O1 Ba1B Nb2 . 1_554 101.6(3)
O1 Ba1B Nb2 1_556 1_554 163.5(3)
O1 Ba1B O1 . 1_556 87.28(17)
O1 Nb1 Sr2 . 1_554 128.49(14)
O1 Nb1 O2A . 4_565 176.4(2)
O1 Nb1 O2B . 4_565 165.2(2)
O1 Nb1 O4A . 1_556 92.6(2)
O1 Nb1 O4B . 1_556 81.9(2)
O2A Nb1 Sr2 . 1_554 50.9(2)
O2A Nb1 Sr2 4_565 1_554 51.0(2)
O2A Nb1 O1 . . 93.65(19)
O2A Nb1 O2A . 4_565 83.6(3)
O2A Nb1 O2B . . 13.5(2)
O2A Nb1 O2B . 4_565 87.83(17)
O2A Nb1 O2B 4_565 4_565 13.1(2)
O2A Nb1 O3A . . 167.1(3)
O2A Nb1 O4A 4_565 1_556 85.4(3)
O2A Nb1 O4A . 1_556 95.9(3)
O2A Nb1 O4B . 1_556 83.2(3)
O2A Nb1 O4B 4_565 1_556 95.4(3)
O2B Nb1 Sr2 4_565 1_554 62.81(15)
O2B Nb1 Sr2 . 1_554 63.07(16)
O2B Nb1 O1 . . 88.8(2)
O2B Nb1 O2A . 4_565 87.94(17)
O2B Nb1 O2B . 4_565 89.3(4)
O2B Nb1 O4A . 1_556 83.6(2)
O2B Nb1 O4A 4_565 1_556 72.6(2)
O2B Nb1 O4B 4_565 1_556 83.6(2)
O2B Nb1 O4B . 1_556 70.0(2)
O3A Nb1 Sr2 . 1_554 129.63(17)
O3A Nb1 O1 . . 93.5(2)
O3A Nb1 O2A . 4_565 88.8(2)
O3A Nb1 O2B . 4_565 82.5(2)
O3A Nb1 O2B . . 156.5(2)
O3A Nb1 O4A . 1_556 73.0(2)
O3A Nb1 O4B . 1_556 87.2(2)
O3B Nb1 Sr2 . 1_554 118.74(17)
O3B Nb1 O1 . . 96.90(17)
O3B Nb1 O2A . 4_565 86.0(2)
O3B Nb1 O2A . . 168.9(2)
O3B Nb1 O2B . 4_565 82.9(2)
O3B Nb1 O2B . . 169.2(2)
O3B Nb1 O3A . . 14.6(2)
O3B Nb1 O4A . 1_556 87.1(2)
O3B Nb1 O4B . 1_556 101.7(2)
O4A Nb1 Sr2 1_556 1_554 122.92(14)
O4A Nb1 Sr2 . 1_554 54.38(16)
O4A Nb1 O1 . . 101.4(3)
O4A Nb1 O2A . . 93.3(3)
O4A Nb1 O2A . 4_565 81.2(3)
O4A Nb1 O2B . . 106.6(2)
O4A Nb1 O2B . 4_565 93.3(2)
O4A Nb1 O3A . . 95.9(2)
O4A Nb1 O3B . . 81.3(2)
O4A Nb1 O4A . 1_556 162.7(4)
O4A Nb1 O4B . . 19.8(2)
O4A Nb1 O4B . 1_556 175.3(2)
O4B Nb1 Sr2 . 1_554 52.52(15)
O4B Nb1 Sr2 1_556 1_554 120.98(13)
O4B Nb1 O1 . . 89.0(2)
O4B Nb1 O2A . . 78.6(3)
O4B Nb1 O2A . 4_565 92.7(3)
O4B Nb1 O2B . 4_565 105.8(2)
O4B Nb1 O2B . . 91.1(2)
O4B Nb1 O3A . . 112.3(2)
O4B Nb1 O3B . . 98.1(2)
O4B Nb1 O4A 1_556 1_556 17.2(2)
O4B Nb1 O4A . 1_556 174.4(2)
O4B Nb1 O4B . 1_556 159.1(3)
O3A Nb2 O3A 5_656 2_656 89.4(3)
O3A Nb2 O3A 6_556 2_656 84.6(3)
O3A Nb2 O3A 4_666 2_656 153.4(3)
O3A Nb2 O3A 5_656 4_666 84.6(3)
O3A Nb2 O3A 5_656 6_556 153.4(3)
O3A Nb2 O3A 4_666 6_556 89.4(3)
O3A Nb2 O5A 4_666 1_556 76.71(17)
O3A Nb2 O5A 6_556 1_556 76.71(17)
O3A Nb2 O5A 2_656 1_556 76.71(17)
O3A Nb2 O5A 5_656 1_556 76.71(17)
O3B Nb2 O3A 5_656 4_666 85.71(16)
O3B Nb2 O3A 4_666 4_666 14.4(2)
O3B Nb2 O3A 2_656 4_666 167.5(3)
O3B Nb2 O3A 6_556 4_666 94.74(16)
O3B Nb2 O3A 4_666 5_656 85.71(16)
O3B Nb2 O3A 2_656 5_656 94.74(16)
O3B Nb2 O3A 6_556 5_656 167.5(3)
O3B Nb2 O3A 5_656 5_656 14.4(2)
O3B Nb2 O3A 6_556 2_656 85.71(16)
O3B Nb2 O3A 5_656 2_656 94.74(16)
O3B Nb2 O3A 4_666 2_656 167.5(3)
O3B Nb2 O3A 2_656 2_656 14.4(2)
O3B Nb2 O3A 6_556 6_556 14.4(2)
O3B Nb2 O3A 5_656 6_556 167.5(3)
O3B Nb2 O3A 4_666 6_556 94.74(16)
O3B Nb2 O3A 2_656 6_556 85.71(16)
O3B Nb2 O3B 4_666 2_656 178.0(4)
O3B Nb2 O3B 5_656 2_656 96.7(2)
O3B Nb2 O3B 6_556 2_656 83.2(3)
O3B Nb2 O3B 6_556 4_666 96.7(2)
O3B Nb2 O3B 5_656 4_666 83.2(3)
O3B Nb2 O3B 6_556 5_656 178.0(4)
O3B Nb2 O5A 4_666 1_556 90.98(18)
O3B Nb2 O5A 6_556 1_556 90.98(18)
O3B Nb2 O5A 2_656 1_556 90.98(18)
O3B Nb2 O5A 5_656 1_556 90.98(18)
O5A Nb2 O3A . 5_656 103.29(17)
O5A Nb2 O3A . 4_666 103.29(17)
O5A Nb2 O3A . 6_556 103.29(17)
O5A Nb2 O3A . 2_656 103.29(17)
O5A Nb2 O3B . 5_656 89.02(18)
O5A Nb2 O3B . 4_666 89.02(18)
O5A Nb2 O3B . 2_656 89.02(18)
O5A Nb2 O3B . 6_556 89.02(18)
O5A Nb2 O5A . 1_556 180.0000(10)
O5B Nb2 O3A . 4_666 111.5(4)
O5B Nb2 O3A 3_765 4_666 94.8(4)
O5B Nb2 O3A . 5_656 111.5(4)
O5B Nb2 O3A 3_765 5_656 94.8(4)
O5B Nb2 O3A 3_765 6_556 111.5(4)
O5B Nb2 O3A 3_765 2_656 111.5(4)
O5B Nb2 O3A . 2_656 94.8(4)
O5B Nb2 O3A . 6_556 94.8(4)
O5B Nb2 O3B 3_765 6_556 97.6(4)
O5B Nb2 O3B . 6_556 80.4(4)
O5B Nb2 O3B 3_765 4_666 80.4(4)
O5B Nb2 O3B . 4_666 97.6(4)
O5B Nb2 O3B 3_765 2_656 97.6(4)
O5B Nb2 O3B . 2_656 80.4(4)
O5B Nb2 O3B 3_765 5_656 80.4(4)
O5B Nb2 O3B . 5_656 97.6(4)
O5B Nb2 O5A 3_765 . 11.6(4)
O5B Nb2 O5A . . 11.6(4)
O5B Nb2 O5A . 1_556 168.4(4)
O5B Nb2 O5A 3_765 1_556 168.4(4)
O5B Nb2 O5B 3_765 . 23.1(9)
O2A Sr2 O2A 1_556 4_566 59.91(16)
O2A Sr2 O2A 3_666 4_566 59.91(16)
O2A Sr2 O2A 2_656 1_556 59.91(16)
O2A Sr2 O2A 2_656 4_566 89.8(3)
O2A Sr2 O2A 1_556 3_666 89.8(3)
O2A Sr2 O2A 2_656 3_666 59.91(16)
O2A Sr2 O4B 2_656 1_556 113.59(15)
O2A Sr2 O4B 2_656 2_656 54.00(15)
O2A Sr2 O4B 1_556 1_556 54.00(15)
O2A Sr2 O4B 3_666 1_556 122.79(15)
O2A Sr2 O4B 4_566 1_556 63.48(16)
O2A Sr2 O4B 4_566 4_566 54.00(15)
O2A Sr2 O4B 4_566 3_666 113.59(15)
O2A Sr2 O4B 3_666 3_666 54.00(15)
O2A Sr2 O4B 1_556 3_666 122.79(15)
O2A Sr2 O4B 2_656 3_666 63.48(16)
O2A Sr2 O4B 3_666 4_566 63.48(16)
O2A Sr2 O4B 1_556 2_656 63.48(16)
O2A Sr2 O4B 3_666 2_656 113.59(15)
O2A Sr2 O4B 4_566 2_656 122.79(16)
O2A Sr2 O4B 2_656 4_566 122.79(16)
O2A Sr2 O4B 1_556 4_566 113.59(15)
O2B Sr2 O2A . 4_566 116.58(18)
O2B Sr2 O2A 2_655 4_566 174.1(2)
O2B Sr2 O2A 4_565 1_556 116.61(17)
O2B Sr2 O2A 3_665 1_556 174.1(2)
O2B Sr2 O2A 2_655 1_556 116.58(18)
O2B Sr2 O2A . 2_656 116.61(17)
O2B Sr2 O2A 4_565 2_656 174.1(2)
O2B Sr2 O2A 3_665 2_656 116.58(18)
O2B Sr2 O2A 2_655 2_656 84.29(16)
O2B Sr2 O2A . 3_666 174.1(2)
O2B Sr2 O2A 4_565 4_566 84.29(16)
O2B Sr2 O2A 3_665 4_566 116.61(17)
O2B Sr2 O2A 2_655 3_666 116.61(17)
O2B Sr2 O2A . 1_556 84.29(16)
O2B Sr2 O2A 4_565 3_666 116.58(18)
O2B Sr2 O2A 3_665 3_666 84.29(16)
O2B Sr2 O2B 3_665 . 101.6(2)
O2B Sr2 O2B 4_565 . 66.44(13)
O2B Sr2 O2B 3_665 2_655 66.44(13)
O2B Sr2 O2B 4_565 2_655 101.6(2)
O2B Sr2 O2B 4_565 3_665 66.44(13)
O2B Sr2 O2B 2_655 . 66.44(13)
O2B Sr2 O4B 4_565 1_556 63.67(15)
O2B Sr2 O4B 3_665 1_556 129.83(15)
O2B Sr2 O4B 2_655 1_556 119.00(16)
O2B Sr2 O4B . 1_556 53.19(16)
O2B Sr2 O4B . 3_666 129.83(15)
O2B Sr2 O4B 4_565 4_566 53.19(16)
O2B Sr2 O4B 3_665 4_566 63.67(15)
O2B Sr2 O4B 2_655 4_566 129.83(15)
O2B Sr2 O4B . 2_656 63.67(15)
O2B Sr2 O4B 4_565 2_656 129.83(15)
O2B Sr2 O4B 3_665 2_656 119.00(16)
O2B Sr2 O4B 2_655 2_656 53.19(16)
O2B Sr2 O4B 4_565 3_666 119.00(16)
O2B Sr2 O4B 3_665 3_666 53.19(16)
O2B Sr2 O4B 2_655 3_666 63.67(15)
O2B Sr2 O4B . 4_566 119.00(16)
O4B Sr2 O4B 3_666 1_556 176.3(2)
O4B Sr2 O4B 4_566 1_556 89.939(7)
O4B Sr2 O4B 2_656 1_556 89.939(8)
O4B Sr2 O4B 4_566 3_666 89.939(7)
O4B Sr2 O4B 2_656 3_666 89.939(7)
O4B Sr2 O4B 2_656 4_566 176.3(2)
Ba1 O1 Ba1 . 1_554 91.70(11)
Ba1 O1 Ba1B . 8_544 89.96(19)
Ba1 O1 Ba1B . 1_554 89.96(19)
Ba1 O1 Sr1 . 1_554 91.70(11)
Ba1B O1 Ba1 8_545 1_554 89.9(2)
Ba1B O1 Ba1 . 1_554 89.9(2)
Ba1B O1 Ba1B . 8_544 89.1(2)
Ba1B O1 Ba1B 8_545 8_544 87.28(17)
Ba1B O1 Ba1B . 1_554 87.28(17)
Ba1B O1 Ba1B 8_545 1_554 89.1(2)
Ba1B O1 Sr1 8_545 1_554 89.9(2)
Ba1B O1 Sr1 . 1_554 89.9(2)
Nb1 O1 Ba1 8_545 . 106.33(15)
Nb1 O1 Ba1 . 1_554 99.86(16)
Nb1 O1 Ba1 8_545 1_554 99.86(16)
Nb1 O1 Ba1 . . 106.33(15)
Nb1 O1 Ba1B 8_545 1_554 107.0(2)
Nb1 O1 Ba1B . 1_554 93.69(19)
Nb1 O1 Ba1B . . 99.43(19)
Nb1 O1 Ba1B 8_545 . 113.88(19)
Nb1 O1 Ba1B 8_545 8_545 99.43(19)
Nb1 O1 Ba1B . 8_545 113.88(19)
Nb1 O1 Ba1B 8_545 8_544 93.69(19)
Nb1 O1 Ba1B . 8_544 107.0(2)
Nb1 O1 Nb1 . 8_545 141.0(2)
Nb1 O1 Sr1 . 1_554 99.86(16)
Nb1 O1 Sr1 8_545 1_554 99.86(16)
Nb1 O2A Ba1 2_655 1_554 91.01(19)
Nb1 O2A Ba1 . 1_554 85.61(18)
Nb1 O2A Nb1 . 2_655 172.8(4)
Nb1 O2A Sr2 2_655 . 90.3(2)
Nb1 O2A Sr2 . 1_554 94.1(2)
Nb1 O2A Sr2 2_655 1_554 92.8(2)
Nb1 O2A Sr2 . . 91.5(2)
Sr2 O2A Ba1 . 1_554 166.3(3)
Sr2 O2A Ba1 1_554 1_554 100.4(2)
Sr2 O2A Sr2 1_554 . 93.13(17)
Nb1 O2B Nb1 . 2_655 157.8(3)
Nb1 O2B Sr2 2_655 1_554 80.75(16)
Nb1 O2B Sr2 . 1_554 81.61(17)
Nb1 O2B Sr2 2_655 . 95.7(2)
Nb1 O2B Sr2 . . 97.2(2)
Sr2 O2B Sr2 . 1_554 88.37(17)
Ba1 O3A Ba1 4_565 4_564 84.84(16)
Nb1 O3A Ba1 . 4_564 96.7(2)
Nb1 O3A Ba1 . 4_565 116.5(3)
Nb1 O3A Nb2 . 2_644 139.8(3)
Nb2 O3A Ba1 2_644 4_564 84.90(18)
Nb2 O3A Ba1 2_644 4_565 103.6(2)
Nb1 O3B Nb2 . 2_644 143.8(3)
Nb1 O3B Sr1 . 4_565 106.9(2)
Nb1 O3B Sr1 . 4_564 111.6(2)
Nb2 O3B Sr1 2_644 4_564 97.06(18)
Nb2 O3B Sr1 2_644 4_565 95.35(18)
Sr1 O3B Sr1 4_564 4_565 87.81(12)
Nb1 O4A Ba1 . 4_564 101.1(2)
Nb1 O4A Ba1 1_554 4_564 95.49(19)
Nb1 O4A Nb1 . 1_554 162.7(4)
Nb1 O4A Sr2 1_554 1_554 88.40(16)
Nb1 O4A Sr2 . 1_554 92.61(19)
Sr2 O4A Ba1 1_554 4_564 103.11(19)
Nb1 O4B Nb1 . 1_554 159.1(3)
Nb1 O4B Sr1 . 1_554 101.4(2)
Nb1 O4B Sr1 1_554 1_554 96.07(19)
Nb1 O4B Sr2 1_554 1_554 90.09(16)
Nb1 O4B Sr2 . 1_554 94.05(19)
Sr2 O4B Sr1 1_554 1_554 111.53(17)
Ba1 O5A Ba1 . 3_765 178.46(10)
Nb2 O5A Ba1 . 3_765 90.77(5)
Nb2 O5A Ba1 1_554 3_765 89.23(5)
Nb2 O5A Ba1 1_554 . 89.23(5)
Nb2 O5A Ba1 . . 90.77(5)
Nb2 O5A Nb2 . 1_554 180.0
Nb2 O5B Nb2 . 1_554 158.6(8)
O5B O5B Nb2 3_765 1_554 80.1(4)
O5B O5B Nb2 3_765 . 78.4(4)

loop_
_geom_bond_atom_site_label_1
_geom_bond_atom_site_label_2
_geom_bond_site_symmetry_2
_geom_bond_distance
Ba1 Nb2 . 3.5792(15)
Ba1 O1 1_556 2.820(5)
Ba1 O1 . 2.665(5)
Ba1 O2A 8_546 3.326(6)
Ba1 O2A 1_556 3.326(6)
Ba1 O3A 6_556 3.161(6)
Ba1 O3A 2_656 3.161(6)
Ba1 O3A 6 2.649(6)
Ba1 O3A 2_655 2.649(6)
Ba1 O4A 2_656 3.112(6)
Ba1 O4A 6_556 3.112(6)
Ba1 O5A . 3.0395(11)
Ba1B Ba1B 1_554 3.9370
Ba1B Ba1B 1_556 3.9370
Ba1B Ba1B 8_545 0.709(11)
Ba1B Nb1 1_556 3.648(8)
Ba1B Nb1 . 3.675(8)
Ba1B Nb1 8_546 3.997(5)
Ba1B Nb1 2_655 3.620(6)
Ba1B Nb1 2_656 3.592(6)
Ba1B Nb2 . 3.495(7)
Ba1B Nb2 1_554 3.579(8)
Ba1B O1 . 2.775(8)
Ba1B O1 1_556 2.927(9)
Nb1 Sr2 1_554 3.3862(6)
Nb1 O1 . 1.9966(12)
Nb1 O2A 4_565 2.002(5)
Nb1 O2A . 1.948(5)
Nb1 O2B 4_565 2.038(5)
Nb1 O2B . 1.979(5)
Nb1 O3A . 1.964(5)
Nb1 O3B . 1.935(4)
Nb1 O4A . 1.846(5)
Nb1 O4A 1_556 2.135(4)
Nb1 O4B . 1.870(5)
Nb1 O4B 1_556 2.133(4)
Nb2 O3A 4_666 1.983(5)
Nb2 O3A 5_656 1.983(5)
Nb2 O3A 6_556 1.983(5)
Nb2 O3A 2_656 1.983(5)
Nb2 O3B 6_556 1.965(4)
Nb2 O3B 2_656 1.965(4)
Nb2 O3B 5_656 1.965(4)
Nb2 O3B 4_666 1.965(4)
Nb2 O5A 1_556 2.0872(10)
Nb2 O5A . 1.8498(10)
Nb2 O5B 3_765 1.8496(10)
Nb2 O5B . 1.8496(10)
Sr2 O2A 1_556 2.636(7)
Sr2 O2A 2_656 2.636(7)
Sr2 O2A 3_666 2.636(7)
Sr2 O2A 4_566 2.636(7)
Sr2 O2B 4_565 2.576(6)
Sr2 O2B 3_665 2.576(6)
Sr2 O2B . 2.576(6)
Sr2 O2B 2_655 2.576(6)
Sr2 O4B 3_666 2.694(5)
Sr2 O4B 1_556 2.694(5)
Sr2 O4B 2_656 2.694(5)
Sr2 O4B 4_566 2.694(5)
O1 Ba1 1_554 2.820(5)
O1 Ba1B 8_544 2.927(9)
O1 Ba1B 1_554 2.927(9)
O1 Ba1B 8_545 2.775(8)
O1 Nb1 8_545 1.9967(12)
O1 Sr1 1_554 2.820(5)
O2A Ba1 1_554 3.326(6)
O2A Nb1 2_655 2.002(5)
O2A Sr2 1_554 2.636(7)
O2B Nb1 2_655 2.038(5)
O2B Sr2 1_554 3.052(5)
O3A Ba1 4_564 3.161(6)
O3A Ba1 4_565 2.649(6)
O3A Nb2 2_644 1.983(5)
O3B Nb2 2_644 1.965(4)
O3B Sr1 4_565 2.915(5)
O3B Sr1 4_564 2.760(6)
O4A Ba1 4_564 3.112(6)
O4A Nb1 1_554 2.135(4)
O4A Sr2 1_554 2.755(5)
O4B Nb1 1_554 2.133(4)
O4B Sr1 1_554 2.870(6)
O4B Sr2 1_554 2.694(5)
O5A Ba1 3_765 3.0395(11)
O5A Nb2 1_554 2.0871(10)
O5B Nb2 1_554 2.157(5)
O5B O5B 3_765 0.74(3)

loop_
_geom_torsion_atom_site_label_1
_geom_torsion_atom_site_label_2
_geom_torsion_atom_site_label_3
_geom_torsion_atom_site_label_4
_geom_torsion_site_symmetry_1
_geom_torsion_site_symmetry_4
_geom_torsion
Ba1B Ba1B O1 Ba1 1_556 . -69.4(15)
Ba1B Ba1B O1 Ba1 1_554 . 110.6(15)
Ba1B Ba1B O1 Ba1 8_545 1_554 -89.99(3)
Ba1B Ba1B O1 Ba1 8_545 . 14.0(16)
Ba1B Ba1B O1 Ba1 1_554 1_554 6.69(12)
Ba1B Ba1B O1 Ba1 1_556 1_554 -173.32(12)
Ba1B Ba1B O1 Ba1B 8_545 1_554 -96.67(13)
Ba1B Ba1B O1 Ba1B 1_554 8_544 13.8(2)
Ba1B Ba1B O1 Ba1B 1_556 8_544 -166.2(2)
Ba1B Ba1B O1 Ba1B 8_545 8_544 -82.86(11)
Ba1B Ba1B O1 Ba1B 1_556 1_554 180.0
Ba1B Ba1B O1 Ba1B 1_556 8_545 -83.33(13)
Ba1B Ba1B O1 Ba1B 1_554 8_545 96.67(13)
Ba1B Ba1B O1 Nb1 1_554 . -93.29(19)
Ba1B Ba1B O1 Nb1 8_545 . 170.04(18)
Ba1B Ba1B O1 Nb1 1_556 . 86.71(19)
Ba1B Ba1B O1 Nb1 1_556 8_545 -72.6(3)
Ba1B Ba1B O1 Nb1 1_554 8_545 107.4(3)
Ba1B Ba1B O1 Nb1 8_545 8_545 10.75(19)
Ba1B Ba1B O1 Sr1 1_554 1_554 6.69(12)
Ba1B Ba1B O1 Sr1 8_545 1_554 -89.99(3)
Ba1B Ba1B O1 Sr1 1_556 1_554 -173.32(12)
Nb1 Ba1B O1 Ba1 . 1_554 99.97(17)
Nb1 Ba1B O1 Ba1 . . -156.1(16)
Nb1 Ba1B O1 Ba1 8_546 . -42.7(15)
Nb1 Ba1B O1 Ba1 1_556 1_554 153.76(8)
Nb1 Ba1B O1 Ba1 2_655 1_554 53.13(12)
Nb1 Ba1B O1 Ba1 2_656 . -150.0(19)
Nb1 Ba1B O1 Ba1 2_656 1_554 106.1(3)
Nb1 Ba1B O1 Ba1 8_546 1_554 -146.66(8)
Nb1 Ba1B O1 Ba1 2_655 . 157.1(17)
Nb1 Ba1B O1 Ba1 1_556 . -102.3(16)
Nb1 Ba1B O1 Ba1B 8_546 1_554 -153.35(6)
Nb1 Ba1B O1 Ba1B 2_655 8_545 143.11(10)
Nb1 Ba1B O1 Ba1B 2_656 8_545 -163.9(3)
Nb1 Ba1B O1 Ba1B 2_655 1_554 46.4(2)
Nb1 Ba1B O1 Ba1B 1_556 1_554 147.08(9)
Nb1 Ba1B O1 Ba1B . 8_544 107.1(2)
Nb1 Ba1B O1 Ba1B 2_655 8_544 60.25(7)
Nb1 Ba1B O1 Ba1B 2_656 1_554 99.4(4)
Nb1 Ba1B O1 Ba1B . 1_554 93.29(19)
Nb1 Ba1B O1 Ba1B 1_556 8_544 160.89(17)
Nb1 Ba1B O1 Ba1B 8_546 8_545 -56.68(9)
Nb1 Ba1B O1 Ba1B 2_656 8_544 113.2(3)
Nb1 Ba1B O1 Ba1B 8_546 8_544 -139.54(19)
Nb1 Ba1B O1 Ba1B 1_556 8_545 -116.25(7)
Nb1 Ba1B O1 Ba1B . 8_545 -170.04(18)
Nb1 Ba1B O1 Nb1 8_546 8_545 -45.9(2)
Nb1 Ba1B O1 Nb1 2_656 8_545 -153.2(3)
Nb1 Ba1B O1 Nb1 2_656 . 6.1(4)
Nb1 Ba1B O1 Nb1 8_546 . 113.36(18)
Nb1 Ba1B O1 Nb1 1_556 8_545 -105.5(2)
Nb1 Ba1B O1 Nb1 . 8_545 -159.3(4)
Nb1 Ba1B O1 Nb1 2_655 8_545 153.9(2)
Nb1 Ba1B O1 Nb1 1_556 . 53.79(18)
Nb1 Ba1B O1 Nb1 2_655 . -46.8(2)
Nb1 Ba1B O1 Sr1 1_556 1_554 153.76(8)
Nb1 Ba1B O1 Sr1 . 1_554 99.97(17)
Nb1 Ba1B O1 Sr1 8_546 1_554 -146.66(8)
Nb1 Ba1B O1 Sr1 2_656 1_554 106.1(3)
Nb1 Ba1B O1 Sr1 2_655 1_554 53.13(12)
Nb2 Ba1 O1 Ba1 . 1_554 0.0
Nb2 Ba1 O1 Ba1B . 1_554 -6.96(12)
Nb2 Ba1 O1 Ba1B . 8_545 76.2(16)
Nb2 Ba1 O1 Ba1B . . -76.2(16)
Nb2 Ba1 O1 Ba1B . 8_544 6.96(12)
Nb2 Ba1 O1 Nb1 . 8_545 100.79(18)
Nb2 Ba1 O1 Nb1 . . -100.79(18)
Nb2 Ba1 O1 Sr1 . 1_554 0.0
Nb2 Ba1 O5A Nb2 . 1_554 180.0
Nb2 Ba1B O1 Ba1 . 1_554 -54.0(9)
Nb2 Ba1B O1 Ba1 . . 49.9(11)
Nb2 Ba1B O1 Ba1 1_554 . 96.6(16)
Nb2 Ba1B O1 Ba1 1_554 1_554 -7.36(12)
Nb2 Ba1B O1 Ba1B 1_554 8_545 82.62(12)
Nb2 Ba1B O1 Ba1B 1_554 1_554 -14.0(2)
Nb2 Ba1B O1 Ba1B . 1_554 -60.7(9)
Nb2 Ba1B O1 Ba1B . 8_544 -46.9(9)
Nb2 Ba1B O1 Ba1B 1_554 8_544 -0.24(7)
Nb2 Ba1B O1 Ba1B . 8_545 35.9(9)
Nb2 Ba1B O1 Nb1 1_554 . -107.3(2)
Nb2 Ba1B O1 Nb1 . . -154.0(8)
Nb2 Ba1B O1 Nb1 1_554 8_545 93.4(2)
Nb2 Ba1B O1 Nb1 . 8_545 46.7(10)
Nb2 Ba1B O1 Sr1 . 1_554 -54.0(9)
Nb2 Ba1B O1 Sr1 1_554 1_554 -7.36(12)
Sr2 Nb1 O1 Ba1 1_554 . 87.5(2)
Sr2 Nb1 O1 Ba1 1_554 1_554 -7.2(2)
Sr2 Nb1 O1 Ba1B 1_554 8_545 87.1(3)
Sr2 Nb1 O1 Ba1B 1_554 . 84.3(3)
Sr2 Nb1 O1 Ba1B 1_554 8_544 -7.6(3)
Sr2 Nb1 O1 Ba1B 1_554 1_554 -3.5(2)
Sr2 Nb1 O1 Nb1 1_554 8_545 -126.6(4)
Sr2 Nb1 O1 Sr1 1_554 1_554 -7.2(2)
Sr2 Nb1 O2A Ba1 1_554 1_554 -100.1(2)
Sr2 Nb1 O2A Sr2 1_554 . 93.24(19)
Sr2 Nb1 O2B Nb1 1_554 2_655 -37.7(8)
Sr2 Nb1 O2B Sr2 1_554 . 87.28(17)
Sr2 Nb1 O3A Ba1 1_554 4_565 -70.9(3)
Sr2 Nb1 O3A Ba1 1_554 4_564 16.7(3)
Sr2 Nb1 O3A Nb2 1_554 2_644 106.8(4)
Sr2 Nb1 O3B Nb2 1_554 2_644 142.8(5)
Sr2 Nb1 O3B Sr1 1_554 4_564 2.8(3)
Sr2 Nb1 O3B Sr1 1_554 4_565 -91.7(2)
Sr2 Nb1 O4A Ba1 1_554 4_564 -103.9(2)
Sr2 Nb1 O4A Nb1 1_554 1_554 93.0(10)
Sr2 Nb1 O4B Nb1 1_554 1_554 -100.9(8)
Sr2 Nb1 O4B Sr1 1_554 1_554 112.9(2)
O1 Ba1 O1 Ba1 1_556 1_554 180.0
O1 Ba1 O1 Ba1B 1_556 1_554 173.04(12)
O1 Ba1 O1 Ba1B 1_556 8_545 -103.8(16)
O1 Ba1 O1 Ba1B 1_556 8_544 -173.04(12)
O1 Ba1 O1 Ba1B 1_556 . 103.8(16)
O1 Ba1 O1 Nb1 1_556 . 79.21(17)
O1 Ba1 O1 Nb1 1_556 8_545 -79.21(17)
O1 Ba1 O1 Sr1 1_556 1_554 180.0
O1 Ba1 O5A Nb2 . . 180.0
O1 Ba1 O5A Nb2 1_556 . 0.0
O1 Ba1 O5A Nb2 1_556 1_554 180.0
O1 Ba1 O5A Nb2 . 1_554 0.0
O1 Ba1B O1 Ba1 1_556 1_554 -173.32(12)
O1 Ba1B O1 Ba1 1_556 . -69.4(15)
O1 Ba1B O1 Ba1B 1_556 8_545 -83.33(13)
O1 Ba1B O1 Ba1B 1_556 8_544 -166.2(2)
O1 Ba1B O1 Ba1B 1_556 1_554 180.0
O1 Ba1B O1 Nb1 1_556 8_545 -72.6(3)
O1 Ba1B O1 Nb1 1_556 . 86.71(19)
O1 Ba1B O1 Sr1 1_556 1_554 -173.32(12)
O1 Nb1 O2A Ba1 . 1_554 38.6(2)
O1 Nb1 O2A Sr2 . 1_554 138.7(2)
O1 Nb1 O2A Sr2 . . -128.1(2)
O1 Nb1 O2B Nb1 . 2_655 97.4(9)
O1 Nb1 O2B Sr2 . 1_554 135.11(19)
O1 Nb1 O2B Sr2 . . -137.6(2)
O1 Nb1 O3A Ba1 . 4_565 139.8(3)
O1 Nb1 O3A Ba1 . 4_564 -132.6(2)
O1 Nb1 O3A Nb2 . 2_644 -42.6(5)
O1 Nb1 O3B Nb2 . 2_644 1.5(6)
O1 Nb1 O3B Sr1 . 4_565 126.9(2)
O1 Nb1 O3B Sr1 . 4_564 -138.6(2)
O1 Nb1 O4A Ba1 . 4_564 126.55(16)
O1 Nb1 O4A Nb1 . 1_554 -36.5(10)
O1 Nb1 O4A Sr2 . 1_554 -129.55(16)
O1 Nb1 O4B Nb1 . 1_554 116.1(8)
O1 Nb1 O4B Sr1 . 1_554 -30.01(16)
O1 Nb1 O4B Sr2 . 1_554 -142.94(16)
O2A Ba1 O1 Ba1 1_556 1_554 125.56(12)
O2A Ba1 O1 Ba1 8_546 1_554 -125.56(12)
O2A Ba1 O1 Ba1B 8_546 8_544 -118.60(16)
O2A Ba1 O1 Ba1B 1_556 1_554 118.60(16)
O2A Ba1 O1 Ba1B 8_546 1_554 -132.52(18)
O2A Ba1 O1 Ba1B 1_556 8_544 132.52(18)
O2A Ba1 O1 Ba1B 1_556 . 49.4(16)
O2A Ba1 O1 Ba1B 8_546 . 158.3(16)
O2A Ba1 O1 Ba1B 1_556 8_545 -158.3(16)
O2A Ba1 O1 Ba1B 8_546 8_545 -49.4(16)
O2A Ba1 O1 Nb1 8_546 8_545 -24.8(2)
O2A Ba1 O1 Nb1 1_556 8_545 -133.65(19)
O2A Ba1 O1 Nb1 8_546 . 133.65(19)
O2A Ba1 O1 Nb1 1_556 . 24.8(2)
O2A Ba1 O1 Sr1 1_556 1_554 125.56(12)
O2A Ba1 O1 Sr1 8_546 1_554 -125.56(12)
O2A Ba1 O5A Nb2 1_556 1_554 -125.74(14)
O2A Ba1 O5A Nb2 8_546 1_554 125.74(14)
O2A Ba1 O5A Nb2 8_546 . -54.26(14)
O2A Ba1 O5A Nb2 1_556 . 54.26(14)
O2A Nb1 O1 Ba1 . . 46.6(3)
O2A Nb1 O1 Ba1 . 1_554 -48.1(3)
O2A Nb1 O1 Ba1B . 1_554 -44.4(3)
O2A Nb1 O1 Ba1B . 8_545 46.2(4)
O2A Nb1 O1 Ba1B . . 43.4(3)
O2A Nb1 O1 Ba1B . 8_544 -48.5(3)
O2A Nb1 O1 Nb1 . 8_545 -167.5(5)
O2A Nb1 O1 Sr1 . 1_554 -48.1(3)
O2A Nb1 O2A Ba1 4_565 1_554 -143.76(11)
O2A Nb1 O2A Sr2 4_565 . 49.6(3)
O2A Nb1 O2A Sr2 4_565 1_554 -43.6(3)
O2A Nb1 O2B Nb1 . 2_655 -13.5(7)
O2A Nb1 O2B Nb1 4_565 2_655 -84.2(10)
O2A Nb1 O2B Sr2 4_565 . 40.7(3)
O2A Nb1 O2B Sr2 4_565 1_554 -46.6(3)
O2A Nb1 O2B Sr2 . 1_554 24.2(12)
O2A Nb1 O2B Sr2 . . 111.4(13)
O2A Nb1 O3A Ba1 4_565 4_564 50.2(2)
O2A Nb1 O3A Ba1 4_565 4_565 -37.4(3)
O2A Nb1 O3A Ba1 . 4_565 16.3(13)
O2A Nb1 O3A Ba1 . 4_564 103.8(12)
O2A Nb1 O3A Nb2 . 2_644 -166.1(10)
O2A Nb1 O3A Nb2 4_565 2_644 140.2(5)
O2A Nb1 O3B Nb2 4_565 2_644 -176.4(6)
O2A Nb1 O3B Nb2 . 2_644 163.2(11)
O2A Nb1 O3B Sr1 4_565 4_564 43.6(3)
O2A Nb1 O3B Sr1 . 4_565 -71.3(15)
O2A Nb1 O3B Sr1 . 4_564 23.1(15)
O2A Nb1 O3B Sr1 4_565 4_565 -50.9(3)
O2A Nb1 O4A Ba1 4_565 4_564 -56.1(2)
O2A Nb1 O4A Ba1 . 4_564 -139.1(2)
O2A Nb1 O4A Nb1 4_565 1_554 140.8(10)
O2A Nb1 O4A Nb1 . 1_554 57.9(10)
O2A Nb1 O4A Sr2 4_565 1_554 47.8(2)
O2A Nb1 O4A Sr2 . 1_554 -35.2(2)
O2A Nb1 O4B Nb1 4_565 1_554 -67.0(8)
O2A Nb1 O4B Nb1 . 1_554 -149.9(8)
O2A Nb1 O4B Sr1 4_565 1_554 146.8(2)
O2A Nb1 O4B Sr1 . 1_554 63.9(2)
O2A Nb1 O4B Sr2 . 1_554 -49.0(2)
O2A Nb1 O4B Sr2 4_565 1_554 33.9(2)
O2A Sr2 O2A Ba1 4_566 1_554 -47.7(9)
O2A Sr2 O2A Ba1 1_556 1_554 8.5(8)
O2A Sr2 O2A Ba1 2_656 1_554 64.6(9)
O2A Sr2 O2A Nb1 1_556 2_655 -87.2(2)
O2A Sr2 O2A Nb1 1_556 . 85.9(2)
O2A Sr2 O2A Nb1 2_656 . 142.0(2)
O2A Sr2 O2A Nb1 2_656 2_655 -31.0(4)
O2A Sr2 O2A Nb1 4_566 . 29.7(4)
O2A Sr2 O2A Nb1 4_566 2_655 -143.36(19)
O2A Sr2 O2A Sr2 2_656 1_554 -123.84(16)
O2A Sr2 O2A Sr2 1_556 1_554 180.0
O2A Sr2 O2A Sr2 4_566 1_554 123.84(16)
O2A Sr2 O2B Nb1 4_566 . 46.5(3)
O2A Sr2 O2B Nb1 2_656 2_655 -47.3(3)
O2A Sr2 O2B Nb1 1_556 2_655 -99.4(2)
O2A Sr2 O2B Nb1 4_566 2_655 -151.60(16)
O2A Sr2 O2B Nb1 2_656 . 150.83(17)
O2A Sr2 O2B Nb1 1_556 . 98.7(2)
O2A Sr2 O2B Sr2 1_556 1_554 -179.98(17)
O2A Sr2 O2B Sr2 4_566 1_554 127.86(17)
O2A Sr2 O2B Sr2 2_656 1_554 -127.84(19)
O2B Nb1 O1 Ba1 4_565 1_554 -143.5(7)
O2B Nb1 O1 Ba1 . 1_554 -60.7(2)
O2B Nb1 O1 Ba1 4_565 . -48.7(8)
O2B Nb1 O1 Ba1 . . 34.0(2)
O2B Nb1 O1 Ba1B . 8_544 -61.1(3)
O2B Nb1 O1 Ba1B 4_565 1_554 -139.8(8)
O2B Nb1 O1 Ba1B . 1_554 -57.0(2)
O2B Nb1 O1 Ba1B 4_565 8_544 -143.8(8)
O2B Nb1 O1 Ba1B . 8_545 33.6(3)
O2B Nb1 O1 Ba1B 4_565 8_545 -49.2(8)
O2B Nb1 O1 Ba1B . . 30.8(3)
O2B Nb1 O1 Ba1B 4_565 . -51.9(8)
O2B Nb1 O1 Nb1 4_565 8_545 97.1(9)
O2B Nb1 O1 Nb1 . 8_545 179.9(5)
O2B Nb1 O1 Sr1 . 1_554 -60.7(2)
O2B Nb1 O1 Sr1 4_565 1_554 -143.5(7)
O2B Nb1 O2A Ba1 . 1_554 107.9(13)
O2B Nb1 O2A Ba1 4_565 1_554 -156.19(15)
O2B Nb1 O2A Sr2 . 1_554 -152.0(14)
O2B Nb1 O2A Sr2 4_565 1_554 -56.1(2)
O2B Nb1 O2A Sr2 . . -58.7(12)
O2B Nb1 O2A Sr2 4_565 . 37.2(2)
O2B Nb1 O2B Nb1 4_565 2_655 -97.3(9)
O2B Nb1 O2B Sr2 4_565 . 27.7(3)
O2B Nb1 O2B Sr2 4_565 1_554 -59.6(2)
O2B Nb1 O3A Ba1 . 4_564 132.2(6)
O2B Nb1 O3A Ba1 4_565 4_565 -25.9(3)
O2B Nb1 O3A Ba1 . 4_565 44.6(7)
O2B Nb1 O3A Ba1 4_565 4_564 61.7(2)
O2B Nb1 O3A Nb2 . 2_644 -137.8(5)
O2B Nb1 O3A Nb2 4_565 2_644 151.8(5)
O2B Nb1 O3B Nb2 4_565 2_644 -163.6(6)
O2B Nb1 O3B Nb2 . 2_644 -120.3(11)
O2B Nb1 O3B Sr1 . 4_564 99.6(12)
O2B Nb1 O3B Sr1 4_565 4_564 56.3(2)
O2B Nb1 O3B Sr1 4_565 4_565 -38.1(2)
O2B Nb1 O3B Sr1 . 4_565 5.1(13)
O2B Nb1 O4A Ba1 . 4_564 -141.2(2)
O2B Nb1 O4A Ba1 4_565 4_564 -51.0(2)
O2B Nb1 O4A Nb1 . 1_554 55.7(10)
O2B Nb1 O4A Nb1 4_565 1_554 145.9(10)
O2B Nb1 O4A Sr2 . 1_554 -37.3(3)
O2B Nb1 O4A Sr2 4_565 1_554 52.9(2)
O2B Nb1 O4B Nb1 . 1_554 -155.0(8)
O2B Nb1 O4B Nb1 4_565 1_554 -65.5(8)
O2B Nb1 O4B Sr1 4_565 1_554 148.4(2)
O2B Nb1 O4B Sr1 . 1_554 58.8(2)
O2B Nb1 O4B Sr2 4_565 1_554 35.4(2)
O2B Nb1 O4B Sr2 . 1_554 -54.1(2)
O2B Sr2 O2A Ba1 3_665 1_554 -171.5(7)
O2B Sr2 O2A Ba1 4_565 1_554 -110.1(7)
O2B Sr2 O2A Ba1 2_655 1_554 127.1(8)
O2B Sr2 O2A Ba1 . 1_554 8.3(7)
O2B Sr2 O2A Nb1 . 2_655 -87.3(12)
O2B Sr2 O2A Nb1 2_655 2_655 31.40(18)
O2B Sr2 O2A Nb1 3_665 2_655 92.8(2)
O2B Sr2 O2A Nb1 4_565 2_655 154.2(3)
O2B Sr2 O2A Nb1 3_665 . -94.2(2)
O2B Sr2 O2A Nb1 4_565 . -32.76(19)
O2B Sr2 O2A Nb1 . . 85.7(12)
O2B Sr2 O2A Nb1 2_655 . -155.5(3)
O2B Sr2 O2A Sr2 4_565 1_554 61.38(19)
O2B Sr2 O2A Sr2 . 1_554 179.9(12)
O2B Sr2 O2A Sr2 2_655 1_554 -61.40(19)
O2B Sr2 O2A Sr2 3_665 1_554 -0.02(19)
O2B Sr2 O2B Nb1 4_565 2_655 138.24(11)
O2B Sr2 O2B Nb1 3_665 2_655 80.54(17)
O2B Sr2 O2B Nb1 2_655 2_655 22.8(2)
O2B Sr2 O2B Nb1 2_655 . -139.03(12)
O2B Sr2 O2B Nb1 4_565 . -23.6(2)
O2B Sr2 O2B Nb1 3_665 . -81.33(18)
O2B Sr2 O2B Sr2 2_655 1_554 -57.70(7)
O2B Sr2 O2B Sr2 3_665 1_554 0.0
O2B Sr2 O2B Sr2 4_565 1_554 57.70(7)
O3A Ba1 O1 Ba1 6_556 1_554 -111.7(3)
O3A Ba1 O1 Ba1 2_656 1_554 111.7(3)
O3A Ba1 O1 Ba1 6 1_554 -30.27(11)
O3A Ba1 O1 Ba1 2_655 1_554 30.27(11)
O3A Ba1 O1 Ba1B 2_656 1_554 104.8(3)
O3A Ba1 O1 Ba1B 2_655 8_544 37.22(17)
O3A Ba1 O1 Ba1B 2_656 8_544 118.7(4)
O3A Ba1 O1 Ba1B 6_556 8_544 -104.8(3)
O3A Ba1 O1 Ba1B 6 8_544 -23.31(16)
O3A Ba1 O1 Ba1B 6_556 1_554 -118.7(4)
O3A Ba1 O1 Ba1B 2_655 1_554 23.31(16)
O3A Ba1 O1 Ba1B 6 1_554 -37.22(17)
O3A Ba1 O1 Ba1B 2_656 8_545 -172.1(17)
O3A Ba1 O1 Ba1B 6_556 8_545 -35.6(15)
O3A Ba1 O1 Ba1B 2_655 8_545 106.4(16)
O3A Ba1 O1 Ba1B 6 8_545 45.9(16)
O3A Ba1 O1 Ba1B 2_656 . 35.6(15)
O3A Ba1 O1 Ba1B 6_556 . 172.1(17)
O3A Ba1 O1 Ba1B 6 . -106.4(16)
O3A Ba1 O1 Ba1B 2_655 . -45.9(16)
O3A Ba1 O1 Nb1 6_556 . 147.5(3)
O3A Ba1 O1 Nb1 2_656 . 10.9(5)
O3A Ba1 O1 Nb1 2_655 . -70.5(2)
O3A Ba1 O1 Nb1 6 . -131.1(2)
O3A Ba1 O1 Nb1 2_656 8_545 -147.5(3)
O3A Ba1 O1 Nb1 6_556 8_545 -10.9(5)
O3A Ba1 O1 Nb1 2_655 8_545 131.1(2)
O3A Ba1 O1 Nb1 6 8_545 70.5(2)
O3A Ba1 O1 Sr1 2_656 1_554 111.7(3)
O3A Ba1 O1 Sr1 6_556 1_554 -111.7(3)
O3A Ba1 O1 Sr1 2_655 1_554 30.27(11)
O3A Ba1 O1 Sr1 6 1_554 -30.27(11)
O3A Ba1 O5A Nb2 6_556 1_554 150.14(12)
O3A Ba1 O5A Nb2 6 . -140.39(14)
O3A Ba1 O5A Nb2 2_655 . 140.39(14)
O3A Ba1 O5A Nb2 2_656 1_554 -150.14(12)
O3A Ba1 O5A Nb2 6_556 . -29.86(12)
O3A Ba1 O5A Nb2 2_655 1_554 -39.61(14)
O3A Ba1 O5A Nb2 2_656 . 29.86(12)
O3A Ba1 O5A Nb2 6 1_554 39.61(14)
O3A Nb1 O1 Ba1 . 1_554 142.7(2)
O3A Nb1 O1 Ba1 . . -122.6(2)
O3A Nb1 O1 Ba1B . 8_545 -123.0(3)
O3A Nb1 O1 Ba1B . 8_544 142.3(3)
O3A Nb1 O1 Ba1B . 1_554 146.4(2)
O3A Nb1 O1 Ba1B . . -125.8(3)
O3A Nb1 O1 Nb1 . 8_545 23.3(5)
O3A Nb1 O1 Sr1 . 1_554 142.7(2)
O3A Nb1 O2A Ba1 . 1_554 162.1(11)
O3A Nb1 O2A Sr2 . . -4.6(13)
O3A Nb1 O2A Sr2 . 1_554 -97.8(12)
O3A Nb1 O2B Nb1 . 2_655 -166.4(7)
O3A Nb1 O2B Sr2 . . -41.5(7)
O3A Nb1 O2B Sr2 . 1_554 -128.7(6)
O3A Nb1 O3B Nb2 . 2_644 -75.8(12)
O3A Nb1 O3B Sr1 . 4_565 49.7(10)
O3A Nb1 O3B Sr1 . 4_564 144.1(11)
O3A Nb1 O4A Ba1 . 4_564 31.8(2)
O3A Nb1 O4A Nb1 . 1_554 -131.3(10)
O3A Nb1 O4A Sr2 . 1_554 135.7(2)
O3A Nb1 O4B Nb1 . 1_554 22.8(9)
O3A Nb1 O4B Sr1 . 1_554 -123.4(2)
O3A Nb1 O4B Sr2 . 1_554 123.7(2)
O3A Nb2 O5A Ba1 5_656 3_765 43.73(17)
O3A Nb2 O5A Ba1 4_666 3_765 -43.73(17)
O3A Nb2 O5A Ba1 2_656 3_765 136.27(17)
O3A Nb2 O5A Ba1 6_556 3_765 -136.27(17)
O3A Nb2 O5A Ba1 5_656 . -136.27(17)
O3A Nb2 O5A Ba1 4_666 . 136.27(17)
O3A Nb2 O5A Ba1 6_556 . 43.73(17)
O3A Nb2 O5A Ba1 2_656 . -43.73(17)
O3A Nb2 O5B Nb2 6_556 1_554 -137.53(17)
O3A Nb2 O5B Nb2 4_666 1_554 -46.3(2)
O3A Nb2 O5B Nb2 5_656 1_554 46.3(2)
O3A Nb2 O5B Nb2 2_656 1_554 137.53(17)
O3A Nb2 O5B O5B 5_656 3_765 46.3(2)
O3A Nb2 O5B O5B 6_556 3_765 -137.53(17)
O3A Nb2 O5B O5B 4_666 3_765 -46.3(2)
O3A Nb2 O5B O5B 2_656 3_765 137.53(17)
O3B Nb1 O1 Ba1 . 1_554 128.4(2)
O3B Nb1 O1 Ba1 . . -136.9(2)
O3B Nb1 O1 Ba1B . . -140.0(3)
O3B Nb1 O1 Ba1B . 8_545 -137.3(3)
O3B Nb1 O1 Ba1B . 8_544 128.0(3)
O3B Nb1 O1 Ba1B . 1_554 132.1(2)
O3B Nb1 O1 Nb1 . 8_545 9.0(5)
O3B Nb1 O1 Sr1 . 1_554 128.4(2)
O3B Nb1 O2A Ba1 . 1_554 -123.3(14)
O3B Nb1 O2A Sr2 . . 70.1(15)
O3B Nb1 O2A Sr2 . 1_554 -23.1(15)
O3B Nb1 O2B Nb1 . 2_655 -140.1(10)
O3B Nb1 O2B Sr2 . 1_554 -102.4(12)
O3B Nb1 O2B Sr2 . . -15.2(13)
O3B Nb1 O3A Ba1 . 4_564 -28.6(9)
O3B Nb1 O3A Ba1 . 4_565 -116.2(11)
O3B Nb1 O3A Nb2 . 2_644 61.4(9)
O3B Nb1 O4A Ba1 . 4_564 31.21(17)
O3B Nb1 O4A Nb1 . 1_554 -131.9(10)
O3B Nb1 O4A Sr2 . 1_554 135.1(2)
O3B Nb1 O4B Nb1 . 1_554 19.3(8)
O3B Nb1 O4B Sr1 . 1_554 -126.83(18)
O3B Nb1 O4B Sr2 . 1_554 120.23(18)
O3B Nb2 O5A Ba1 6_556 . 41.63(12)
O3B Nb2 O5A Ba1 2_656 . -41.63(12)
O3B Nb2 O5A Ba1 6_556 3_765 -138.37(12)
O3B Nb2 O5A Ba1 5_656 3_765 41.63(12)
O3B Nb2 O5A Ba1 4_666 3_765 -41.63(12)
O3B Nb2 O5A Ba1 2_656 3_765 138.37(12)
O3B Nb2 O5A Ba1 5_656 . -138.37(12)
O3B Nb2 O5A Ba1 4_666 . 138.37(12)
O3B Nb2 O5B Nb2 4_666 1_554 -42.08(13)
O3B Nb2 O5B Nb2 2_656 1_554 137.66(13)
O3B Nb2 O5B Nb2 6_556 1_554 -137.66(13)
O3B Nb2 O5B O5B 5_656 3_765 42.08(13)
O3B Nb2 O5B O5B 4_666 3_765 -42.08(13)
O3B Nb2 O5B O5B 2_656 3_765 137.66(13)
O3B Nb2 O5B O5B 6_556 3_765 -137.66(13)
O4A Ba1 O1 Ba1 6_556 1_554 -78.44(11)
O4A Ba1 O1 Ba1 2_656 1_554 78.44(11)
O4A Ba1 O1 Ba1B 6_556 . -154.6(16)
O4A Ba1 O1 Ba1B 2_656 . 2.3(15)
O4A Ba1 O1 Ba1B 2_656 8_544 85.39(17)
O4A Ba1 O1 Ba1B 6_556 8_544 -71.48(15)
O4A Ba1 O1 Ba1B 6_556 8_545 -2.3(15)
O4A Ba1 O1 Ba1B 6_556 1_554 -85.39(17)
O4A Ba1 O1 Ba1B 2_656 1_554 71.48(15)
O4A Ba1 O1 Ba1B 2_656 8_545 154.6(16)
O4A Ba1 O1 Nb1 2_656 . -22.4(2)
O4A Ba1 O1 Nb1 6_556 . -179.22(18)
O4A Ba1 O1 Nb1 2_656 8_545 179.22(18)
O4A Ba1 O1 Nb1 6_556 8_545 22.4(2)
O4A Ba1 O1 Sr1 2_656 1_554 78.44(11)
O4A Ba1 O1 Sr1 6_556 1_554 -78.44(11)
O4A Ba1 O5A Nb2 6_556 . -87.96(9)
O4A Ba1 O5A Nb2 2_656 . 87.96(9)
O4A Ba1 O5A Nb2 6_556 1_554 92.04(9)
O4A Ba1 O5A Nb2 2_656 1_554 -92.04(9)
O4A Nb1 O1 Ba1 . . 140.7(2)
O4A Nb1 O1 Ba1 1_556 . -49.5(2)
O4A Nb1 O1 Ba1 1_556 1_554 -144.22(19)
O4A Nb1 O1 Ba1 . 1_554 46.0(2)
O4A Nb1 O1 Ba1B . 1_554 49.7(2)
O4A Nb1 O1 Ba1B 1_556 . -52.7(3)
O4A Nb1 O1 Ba1B 1_556 8_544 -144.6(2)
O4A Nb1 O1 Ba1B . 8_545 140.3(3)
O4A Nb1 O1 Ba1B . 8_544 45.6(3)
O4A Nb1 O1 Ba1B 1_556 8_545 -49.9(3)
O4A Nb1 O1 Ba1B . . 137.5(3)
O4A Nb1 O1 Ba1B 1_556 1_554 -140.5(2)
O4A Nb1 O1 Nb1 . 8_545 -73.4(5)
O4A Nb1 O1 Nb1 1_556 8_545 96.4(5)
O4A Nb1 O1 Sr1 1_556 1_554 -144.22(19)
O4A Nb1 O1 Sr1 . 1_554 46.0(2)
O4A Nb1 O2A Ba1 . 1_554 -63.1(2)
O4A Nb1 O2A Ba1 1_556 1_554 131.6(2)
O4A Nb1 O2A Sr2 1_556 . -35.0(2)
O4A Nb1 O2A Sr2 1_556 1_554 -128.3(2)
O4A Nb1 O2A Sr2 . 1_554 37.1(3)
O4A Nb1 O2A Sr2 . . 130.3(2)
O4A Nb1 O2B Nb1 1_556 2_655 -169.8(9)
O4A Nb1 O2B Nb1 . 2_655 -4.1(10)
O4A Nb1 O2B Sr2 1_556 . -44.8(2)
O4A Nb1 O2B Sr2 . 1_554 33.6(2)
O4A Nb1 O2B Sr2 1_556 1_554 -132.1(2)
O4A Nb1 O2B Sr2 . . 120.9(2)
O4A Nb1 O3A Ba1 1_556 4_565 48.1(3)
O4A Nb1 O3A Ba1 . 4_564 -30.8(2)
O4A Nb1 O3A Ba1 1_556 4_564 135.7(2)
O4A Nb1 O3A Ba1 . 4_565 -118.4(3)
O4A Nb1 O3A Nb2 . 2_644 59.2(5)
O4A Nb1 O3A Nb2 1_556 2_644 -134.3(5)
O4A Nb1 O3B Nb2 1_556 2_644 -90.8(6)
O4A Nb1 O3B Nb2 . 2_644 102.0(6)
O4A Nb1 O3B Sr1 1_556 4_565 34.7(2)
O4A Nb1 O3B Sr1 . 4_564 -38.1(2)
O4A Nb1 O3B Sr1 . 4_565 -132.5(3)
O4A Nb1 O3B Sr1 1_556 4_564 129.1(3)
O4A Nb1 O4A Ba1 1_556 4_564 -16.9(11)
O4A Nb1 O4A Nb1 1_556 1_554 180.003(2)
O4A Nb1 O4A Sr2 1_556 1_554 87.0(10)
O4A Nb1 O4B Nb1 . 1_554 -13.0(6)
O4A Nb1 O4B Sr1 . 1_554 -159.2(7)
O4A Nb1 O4B Sr2 . 1_554 87.9(7)
O4B Nb1 O1 Ba1 . 1_554 30.43(19)
O4B Nb1 O1 Ba1 . . 125.2(2)
O4B Nb1 O1 Ba1 1_556 1_554 -130.67(18)
O4B Nb1 O1 Ba1 1_556 . -35.9(2)
O4B Nb1 O1 Ba1B 1_556 1_554 -127.0(2)
O4B Nb1 O1 Ba1B . 8_545 124.7(3)
O4B Nb1 O1 Ba1B 1_556 8_545 -36.4(3)
O4B Nb1 O1 Ba1B . 1_554 34.1(2)
O4B Nb1 O1 Ba1B 1_556 . -39.1(2)
O4B Nb1 O1 Ba1B . 8_544 30.1(2)
O4B Nb1 O1 Ba1B 1_556 8_544 -131.0(2)
O4B Nb1 O1 Ba1B . . 122.0(3)
O4B Nb1 O1 Nb1 1_556 8_545 109.9(5)
O4B Nb1 O1 Nb1 . 8_545 -89.0(5)
O4B Nb1 O1 Sr1 1_556 1_554 -130.67(18)
O4B Nb1 O1 Sr1 . 1_554 30.43(19)
O4B Nb1 O2A Ba1 1_556 1_554 120.0(2)
O4B Nb1 O2A Ba1 . 1_554 -49.64(19)
O4B Nb1 O2A Sr2 1_556 . -46.7(2)
O4B Nb1 O2A Sr2 1_556 1_554 -139.9(2)
O4B Nb1 O2A Sr2 . 1_554 50.5(2)
O4B Nb1 O2A Sr2 . . 143.7(3)
O4B Nb1 O2B Nb1 . 2_655 8.5(9)
O4B Nb1 O2B Nb1 1_556 2_655 179.3(10)
O4B Nb1 O2B Sr2 1_556 1_554 -143.1(2)
O4B Nb1 O2B Sr2 . 1_554 46.15(19)
O4B Nb1 O2B Sr2 1_556 . -55.80(19)
O4B Nb1 O2B Sr2 . . 133.4(2)
O4B Nb1 O3A Ba1 . 4_565 -129.9(3)
O4B Nb1 O3A Ba1 . 4_564 -42.3(3)
O4B Nb1 O3A Ba1 1_556 4_564 145.6(2)
O4B Nb1 O3A Ba1 1_556 4_565 58.1(3)
O4B Nb1 O3A Nb2 . 2_644 47.8(5)
O4B Nb1 O3A Nb2 1_556 2_644 -124.3(5)
O4B Nb1 O3B Nb2 . 2_644 91.4(6)
O4B Nb1 O3B Nb2 1_556 2_644 -81.7(6)
O4B Nb1 O3B Sr1 . 4_565 -143.1(2)
O4B Nb1 O3B Sr1 1_556 4_564 138.3(2)
O4B Nb1 O3B Sr1 . 4_564 -48.7(2)
O4B Nb1 O3B Sr1 1_556 4_565 43.8(2)
O4B Nb1 O4A Ba1 . 4_564 178.8(7)
O4B Nb1 O4A Nb1 . 1_554 15.7(7)
O4B Nb1 O4A Sr2 . 1_554 -77.3(6)
O4B Nb1 O4B Nb1 1_556 1_554 180.003(2)
O4B Nb1 O4B Sr1 1_556 1_554 33.9(9)
O4B Nb1 O4B Sr2 1_556 1_554 -79.1(8)
O4B Sr2 O2A Ba1 3_666 1_554 142.2(7)
O4B Sr2 O2A Ba1 4_566 1_554 -109.5(7)
O4B Sr2 O2A Ba1 2_656 1_554 68.2(7)
O4B Sr2 O2A Ba1 1_556 1_554 -35.7(7)
O4B Sr2 O2A Nb1 2_656 2_655 -27.5(2)
O4B Sr2 O2A Nb1 1_556 . 41.66(19)
O4B Sr2 O2A Nb1 2_656 . 145.5(3)
O4B Sr2 O2A Nb1 4_566 . -32.1(3)
O4B Sr2 O2A Nb1 3_666 . -140.4(2)
O4B Sr2 O2A Nb1 1_556 2_655 -131.4(3)
O4B Sr2 O2A Nb1 3_666 2_655 46.5(3)
O4B Sr2 O2A Nb1 4_566 2_655 154.87(19)
O4B Sr2 O2A Sr2 3_666 1_554 -46.3(2)
O4B Sr2 O2A Sr2 4_566 1_554 62.06(18)
O4B Sr2 O2A Sr2 1_556 1_554 135.8(2)
O4B Sr2 O2A Sr2 2_656 1_554 -120.32(18)
O4B Sr2 O2B Nb1 2_656 . 161.9(3)
O4B Sr2 O2B Nb1 1_556 . 50.22(18)
O4B Sr2 O2B Nb1 2_656 2_655 -36.26(17)
O4B Sr2 O2B Nb1 4_566 2_655 146.70(17)
O4B Sr2 O2B Nb1 3_666 2_655 29.3(3)
O4B Sr2 O2B Nb1 1_556 2_655 -147.9(3)
O4B Sr2 O2B Nb1 3_666 . -132.61(19)
O4B Sr2 O2B Nb1 4_566 . -15.2(3)
O4B Sr2 O2B Sr2 3_666 1_554 -51.3(2)
O4B Sr2 O2B Sr2 1_556 1_554 131.6(2)
O4B Sr2 O2B Sr2 4_566 1_554 66.16(17)
O4B Sr2 O2B Sr2 2_656 1_554 -116.80(17)
O5A Ba1 O1 Ba1 . 1_554 0.0
O5A Ba1 O1 Ba1B . 8_545 76.2(16)
O5A Ba1 O1 Ba1B . 8_544 6.96(12)
O5A Ba1 O1 Ba1B . . -76.2(16)
O5A Ba1 O1 Ba1B . 1_554 -6.96(12)
O5A Ba1 O1 Nb1 . . -100.79(18)
O5A Ba1 O1 Nb1 . 8_545 100.79(17)
O5A Ba1 O1 Sr1 . 1_554 0.0
O5A Nb2 O5B Nb2 1_556 1_554 180.0000(10)
O5A Nb2 O5B Nb2 . 1_554 0.0
O5A Nb2 O5B O5B . 3_765 0.000(3)
O5A Nb2 O5B O5B 1_556 3_765 180.000(4)
O5B Nb2 O5A Ba1 . . 0.0
O5B Nb2 O5A Ba1 3_765 . 180.000(2)
O5B Nb2 O5A Ba1 3_765 3_765 0.000(2)
O5B Nb2 O5A Ba1 . 3_765 180.0
O5B Nb2 O5B Nb2 3_765 1_554 0.0
